data_7108076
loop_
_publ_author_name
'Celedonio M. Alvarez'
'Romen Carrillo'
'Raul Garcia-Rodriguez'
'Daniel Miguel'

_publ_section_title
;
 Intramolecular carboboration of carbonyl ligands to form boroxycarbenes
;
_journal_name_full Chem.Commun.
_journal_page_first 7705
_journal_paper_doi 10.1039/c2cc33443g
_journal_volume 48
_journal_year 2012
_chemical_formula_sum 'C13 H11 F3 Mn N O8 S'
_chemical_formula_weight 453.23
_chemical_name_systematic
;
?
;
_space_group_IT_number 14
_symmetry_cell_setting monoclinic
_symmetry_space_group_name_Hall '-P 2yn'
_symmetry_space_group_name_H-M 'P 1 21/n 1'
_atom_sites_solution_hydrogens geom
_atom_sites_solution_primary direct
_atom_sites_solution_secondary difmap
_audit_creation_method SHELXL-97
_cell_angle_alpha 90.00
_cell_angle_beta 105.772(6)
_cell_angle_gamma 90.00
_cell_formula_units_Z 4
_cell_length_a 13.030(4)
_cell_length_b 8.432(3)
_cell_length_c 16.566(5)
_cell_measurement_reflns_used 933
_cell_measurement_temperature 298(2)
_cell_measurement_theta_max 23.035
_cell_measurement_theta_min 2.320
_cell_volume 1751.6(10)
_computing_cell_refinement 'Bruker SMART'
_computing_data_collection 'Bruker SMART'
_computing_data_reduction 'Bruker SHELXTL'
_computing_molecular_graphics 'Bruker SHELXTL'
_computing_publication_material 'Bruker SHELXTL'
_computing_structure_refinement 'SHELXL-97 (Sheldrick, 1997)'
_computing_structure_solution 'SHELXS-97 (Sheldrick, 1990)'
_diffrn_ambient_temperature 298(2)
_diffrn_measured_fraction_theta_full 0.998
_diffrn_measured_fraction_theta_max 0.998
_diffrn_measurement_device_type 'CCD area detector'
_diffrn_measurement_method 'phi and omega scans'
_diffrn_radiation_monochromator graphite
_diffrn_radiation_source 'fine-focus sealed tube'
_diffrn_radiation_type MoK\a
_diffrn_radiation_wavelength 0.71073
_diffrn_reflns_av_R_equivalents 0.0392
_diffrn_reflns_av_sigmaI/netI 0.0339
_diffrn_reflns_limit_h_max 14
_diffrn_reflns_limit_h_min -14
_diffrn_reflns_limit_k_max 9
_diffrn_reflns_limit_k_min -9
_diffrn_reflns_limit_l_max 18
_diffrn_reflns_limit_l_min -18
_diffrn_reflns_number 11433
_diffrn_reflns_theta_full 23.32
_diffrn_reflns_theta_max 23.32
_diffrn_reflns_theta_min 1.77
_exptl_absorpt_coefficient_mu 0.946
_exptl_absorpt_correction_T_max 1.000000
_exptl_absorpt_correction_T_min 0.799375
_exptl_absorpt_correction_type multi-scan
_exptl_absorpt_process_details SADABS
_exptl_crystal_colour YELLOW
_exptl_crystal_density_diffrn 1.719
_exptl_crystal_density_method 'not measured'
_exptl_crystal_description PLATE
_exptl_crystal_F_000 912
_exptl_crystal_size_max 0.43
_exptl_crystal_size_mid 0.14
_exptl_crystal_size_min 0.05
_refine_diff_density_max 0.301
_refine_diff_density_min -0.169
_refine_diff_density_rms 0.048
_refine_ls_extinction_method none
_refine_ls_goodness_of_fit_ref 0.997
_refine_ls_hydrogen_treatment mixed
_refine_ls_matrix_type full
_refine_ls_number_parameters 249
_refine_ls_number_reflns 2542
_refine_ls_number_restraints 0
_refine_ls_restrained_S_all 0.997
_refine_ls_R_factor_all 0.0631
_refine_ls_R_factor_gt 0.0339
_refine_ls_shift/su_max 0.000
_refine_ls_shift/su_mean 0.000
_refine_ls_structure_factor_coef Fsqd
_refine_ls_weighting_details 'calc w=1/[\s^2^(Fo^2^)+(0.0451P)^2^+0.3602P] where P=(Fo^2^+2Fc^2^)/3'
_refine_ls_weighting_scheme calc
_refine_ls_wR_factor_gt 0.0770
_refine_ls_wR_factor_ref 0.0915
_reflns_number_gt 1716
_reflns_number_total 2542
_reflns_threshold_expression >2sigma(I)
_cod_data_source_file c2cc33443g.txt
_cod_data_source_block Compound_3OTf_rg524cm
_cod_original_cell_volume 1751.4(10)
_cod_original_sg_symbol_H-M P2(1)/n
_cod_database_code 7108076

loop_
_symmetry_equiv_pos_as_xyz
'x, y, z'
'-x+1/2, y+1/2, -z+1/2'
'-x, -y, -z'
'x-1/2, -y-1/2, z-1/2'

loop_
_atom_site_label
_atom_site_type_symbol
_atom_site_fract_x
_atom_site_fract_y
_atom_site_fract_z
_atom_site_U_iso_or_equiv
_atom_site_adp_type
_atom_site_occupancy
_atom_site_symmetry_multiplicity
_atom_site_calc_flag
_atom_site_refinement_flags
Mn1 Mn 0.21157(4) 0.25491(7) -0.07175(3) 0.0519(2) Uani 1 1 d .
N1 N 0.1533(2) 0.0412(3) -0.05025(16) 0.0504(7) Uani 1 1 d .
C1 C 0.2686(3) 0.4506(6) -0.0795(2) 0.0620(11) Uani 1 1 d .
O1 O 0.3004(2) 0.5724(4) -0.08846(17) 0.0841(9) Uani 1 1 d .
C2 C 0.2399(3) 0.1972(6) -0.1675(2) 0.0735(12) Uani 1 1 d .
O2 O 0.2555(3) 0.1607(5) -0.22886(19) 0.1179(14) Uani 1 1 d .
C3 C 0.0856(3) 0.3290(5) -0.1321(2) 0.0604(10) Uani 1 1 d .
O3 O 0.0070(2) 0.3818(4) -0.17002(17) 0.0849(9) Uani 1 1 d .
H4 H 0.206(3) 0.371(5) 0.067(2) 0.073(14) Uiso 1 1 d .
O4 O 0.18144(19) 0.2890(3) 0.04103(14) 0.0488(6) Uani 1 1 d .
O5 O 0.35841(17) 0.1731(3) 0.00094(14) 0.0533(6) Uani 1 1 d .
C11 C 0.1104(3) -0.0724(5) -0.1067(2) 0.0630(11) Uani 1 1 d .
H11 H 0.1047 -0.0537 -0.1630 0.076 Uiso 1 1 calc R
C12 C 0.0754(3) -0.2128(5) -0.0842(3) 0.0681(11) Uani 1 1 d .
H12 H 0.0463 -0.2885 -0.1248 0.082 Uiso 1 1 calc R
C13 C 0.0829(3) -0.2426(5) -0.0021(3) 0.0645(10) Uani 1 1 d .
H13 H 0.0605 -0.3393 0.0141 0.077 Uiso 1 1 calc R
C14 C 0.1243(3) -0.1271(4) 0.0566(2) 0.0581(10) Uani 1 1 d .
H14 H 0.1296 -0.1445 0.1130 0.070 Uiso 1 1 calc R
C15 C 0.1576(2) 0.0139(4) 0.0308(2) 0.0460(8) Uani 1 1 d .
C16 C 0.2023(3) 0.1458(4) 0.09024(19) 0.0474(9) Uani 1 1 d .
H16 H 0.1639 0.1503 0.1335 0.057 Uiso 1 1 calc R
C17 C 0.3205(3) 0.1286(4) 0.1322(2) 0.0510(9) Uani 1 1 d .
H17A H 0.3414 0.2101 0.1749 0.061 Uiso 1 1 calc R
H17B H 0.3324 0.0267 0.1604 0.061 Uiso 1 1 calc R
C18 C 0.3915(3) 0.1399(4) 0.0753(2) 0.0506(9) Uani 1 1 d .
C19 C 0.5083(3) 0.1163(5) 0.1127(2) 0.0694(11) Uani 1 1 d .
H19A H 0.5407 0.0842 0.0697 0.104 Uiso 1 1 calc R
H19B H 0.5195 0.0356 0.1551 0.104 Uiso 1 1 calc R
H19C H 0.5400 0.2138 0.1374 0.104 Uiso 1 1 calc R
C51 C 0.4440(4) 0.6419(6) 0.1270(3) 0.0825(13) Uani 1 1 d .
O51 O 0.2591(2) 0.5435(3) 0.12143(15) 0.0717(8) Uani 1 1 d .
O52 O 0.4021(2) 0.4718(3) 0.24104(16) 0.0849(9) Uani 1 1 d .
O53 O 0.3372(3) 0.7405(3) 0.22420(16) 0.0846(9) Uani 1 1 d .
S51 S 0.35091(8) 0.59483(12) 0.18580(5) 0.0588(3) Uani 1 1 d .
F51 F 0.4618(2) 0.5174(4) 0.08402(18) 0.1213(10) Uani 1 1 d .
F52 F 0.4057(2) 0.7568(3) 0.07194(16) 0.1048(9) Uani 1 1 d .
F53 F 0.5349(2) 0.6892(5) 0.1767(2) 0.1397(12) Uani 1 1 d .

loop_
_atom_site_aniso_label
_atom_site_aniso_U_11
_atom_site_aniso_U_22
_atom_site_aniso_U_33
_atom_site_aniso_U_23
_atom_site_aniso_U_13
_atom_site_aniso_U_12
Mn1 0.0506(4) 0.0671(4) 0.0335(3) 0.0021(3) 0.0035(2) -0.0044(3)
N1 0.0436(18) 0.062(2) 0.0399(16) -0.0040(15) 0.0022(13) -0.0005(14)
C1 0.058(3) 0.082(3) 0.041(2) 0.010(2) 0.0044(18) -0.004(2)
O1 0.093(2) 0.082(2) 0.0738(19) 0.0191(17) 0.0166(16) -0.0178(18)
C2 0.063(3) 0.107(3) 0.045(2) -0.004(2) 0.005(2) -0.013(2)
O2 0.109(3) 0.196(4) 0.0535(19) -0.036(2) 0.0300(19) -0.032(3)
C3 0.060(3) 0.074(3) 0.042(2) 0.0019(19) 0.0042(19) -0.011(2)
O3 0.067(2) 0.099(2) 0.0699(18) 0.0150(16) -0.0136(16) 0.0056(17)
O4 0.0547(16) 0.0514(17) 0.0370(13) 0.0003(12) 0.0068(11) -0.0005(12)
O5 0.0461(14) 0.0701(16) 0.0397(14) -0.0028(12) 0.0050(11) -0.0003(12)
C11 0.056(2) 0.073(3) 0.051(2) -0.011(2) -0.0007(18) 0.002(2)
C12 0.053(2) 0.062(3) 0.078(3) -0.017(2) -0.002(2) -0.003(2)
C13 0.048(2) 0.056(2) 0.082(3) 0.003(2) 0.004(2) -0.0055(19)
C14 0.044(2) 0.065(3) 0.062(2) 0.009(2) 0.0078(18) 0.0016(19)
C15 0.0316(19) 0.056(2) 0.046(2) 0.0004(18) 0.0042(15) 0.0024(16)
C16 0.048(2) 0.055(2) 0.0378(18) 0.0031(17) 0.0096(16) 0.0022(17)
C17 0.056(2) 0.052(2) 0.0380(18) 0.0003(16) 0.0007(16) 0.0003(18)
C18 0.050(2) 0.048(2) 0.048(2) -0.0046(17) 0.0024(18) -0.0029(17)
C19 0.052(3) 0.084(3) 0.063(2) 0.002(2) 0.0003(19) 0.000(2)
C51 0.078(3) 0.084(4) 0.083(3) -0.008(3) 0.017(3) -0.009(3)
O51 0.0697(18) 0.0648(17) 0.0681(16) -0.0034(14) -0.0028(14) -0.0100(14)
O52 0.103(2) 0.0699(18) 0.0633(17) 0.0189(15) -0.0092(15) -0.0095(16)
O53 0.127(3) 0.0676(19) 0.0612(17) -0.0179(15) 0.0293(17) -0.0049(18)
S51 0.0700(7) 0.0557(6) 0.0460(5) -0.0001(5) 0.0074(5) -0.0089(5)
F51 0.119(2) 0.136(3) 0.122(2) -0.021(2) 0.0549(19) 0.024(2)
F52 0.149(3) 0.094(2) 0.0797(17) 0.0156(15) 0.0452(17) -0.0232(18)
F53 0.080(2) 0.206(3) 0.126(2) 0.000(2) 0.0177(18) -0.057(2)

loop_
_atom_type_symbol
_atom_type_description
_atom_type_scat_dispersion_real
_atom_type_scat_dispersion_imag
_atom_type_scat_source
C C 0.0033 0.0016 'International Tables Vol C Tables 4.2.6.8 and 6.1.1.4'
H H 0.0000 0.0000 'International Tables Vol C Tables 4.2.6.8 and 6.1.1.4'
N N 0.0061 0.0033 'International Tables Vol C Tables 4.2.6.8 and 6.1.1.4'
O O 0.0106 0.0060 'International Tables Vol C Tables 4.2.6.8 and 6.1.1.4'
F F 0.0171 0.0103 'International Tables Vol C Tables 4.2.6.8 and 6.1.1.4'
S S 0.1246 0.1234 'International Tables Vol C Tables 4.2.6.8 and 6.1.1.4'
Mn Mn 0.3368 0.7283 'International Tables Vol C Tables 4.2.6.8 and 6.1.1.4'

loop_
_geom_angle_atom_site_label_1
_geom_angle_atom_site_label_2
_geom_angle_atom_site_label_3
_geom_angle
C3 Mn1 C2 88.76(18)
C3 Mn1 C1 88.52(17)
C2 Mn1 C1 89.87(18)
C3 Mn1 N1 94.49(15)
C2 Mn1 N1 95.23(16)
C1 Mn1 N1 174.12(13)
C3 Mn1 O4 95.02(13)
C2 Mn1 O4 172.29(16)
C1 Mn1 O4 96.93(14)
N1 Mn1 O4 77.80(11)
C3 Mn1 O5 178.51(14)
C2 Mn1 O5 92.52(15)
C1 Mn1 O5 90.72(13)
N1 Mn1 O5 86.15(10)
O4 Mn1 O5 83.79(9)
C15 N1 C11 117.8(3)
C15 N1 Mn1 114.3(2)
C11 N1 Mn1 127.9(2)
O1 C1 Mn1 176.4(3)
O2 C2 Mn1 178.5(4)
O3 C3 Mn1 177.4(4)
C16 O4 Mn1 110.4(2)
C18 O5 Mn1 132.5(2)
N1 C11 C12 122.4(4)
C11 C12 C13 119.8(4)
C12 C13 C14 118.9(4)
C15 C14 C13 119.2(4)
N1 C15 C14 121.8(3)
N1 C15 C16 115.7(3)
C14 C15 C16 122.6(3)
O4 C16 C15 105.7(3)
O4 C16 C17 110.6(3)
C15 C16 C17 113.4(3)
C18 C17 C16 115.5(3)
O5 C18 C19 119.3(3)
O5 C18 C17 122.8(3)
C19 C18 C17 117.8(3)
F53 C51 F51 108.6(4)
F53 C51 F52 108.4(4)
F51 C51 F52 107.3(4)
F53 C51 S51 110.9(3)
F51 C51 S51 111.1(3)
F52 C51 S51 110.5(3)
O53 S51 O52 115.93(17)
O53 S51 O51 114.42(18)
O52 S51 O51 114.08(16)
O53 S51 C51 103.8(2)
O52 S51 C51 104.0(2)
O51 S51 C51 102.3(2)

loop_
_geom_bond_atom_site_label_1
_geom_bond_atom_site_label_2
_geom_bond_distance
Mn1 C3 1.786(4)
Mn1 C2 1.790(4)
Mn1 C1 1.828(5)
Mn1 N1 2.025(3)
Mn1 O4 2.031(2)
Mn1 O5 2.082(2)
N1 C15 1.348(4)
N1 C11 1.348(4)
C1 O1 1.132(4)
C2 O2 1.133(4)
C3 O3 1.137(4)
O4 C16 1.441(4)
O5 C18 1.222(4)
C11 C12 1.357(5)
C12 C13 1.359(5)
C13 C14 1.378(5)
C14 C15 1.373(5)
C15 C16 1.495(5)
C16 C17 1.515(4)
C17 C18 1.493(5)
C18 C19 1.492(5)
C51 F53 1.308(5)
C51 F51 1.324(5)
C51 F52 1.331(5)
C51 S51 1.794(5)
O51 S51 1.436(2)
O52 S51 1.423(3)
O53 S51 1.417(3)
